data_2312369
loop_
_publ_author_name
'Metherall, Jessica P.'
'Corner, Philip A.'
'McCabe, James F.'
'Hall, Michael J.'
'Probert, Michael R.'

_publ_section_title
;
 High-throughput nanoscale crystallization of dihydropyridine active
 pharmaceutical ingredients.
;
_journal_coeditor_code RM5073SUP1
_journal_issue 1
_journal_name_full 'Acta crystallographica Section B, Structural science, crystal engineering and materials'
_journal_page_first 4
_journal_page_last 12
_journal_paper_doi 10.1107/S2052520623010053
_journal_volume 80
_journal_year 2024
_chemical_formula_moiety 'C17 H18 N2 O6'
_chemical_formula_sum 'C17 H18 N2 O6'
_chemical_formula_weight 346.33
_chemical_name_common Nifedipine
_chemical_name_systematic 'dimethyl 2,6-dimethyl-4-(2-nitrophenyl)-1,4-dihydropyridine-3,5-dicarboxylate'
_space_group_crystal_system monoclinic
_space_group_IT_number 14
_space_group_name_Hall '-P 2ybc'
_space_group_name_H-M_alt 'P 1 21/c 1'
_atom_sites_solution_hydrogens mixed
_atom_sites_solution_primary dual
_audit_creation_date 2023-05-11
_audit_creation_method
; 
Olex2 1.5 
(compiled 2023.03.06 svn.rbb2c1857 for OlexSys, GUI svn.r6748) 
;
_cell_angle_alpha 90
_cell_angle_beta 94.545(2)
_cell_angle_gamma 90
_cell_formula_units_Z 4
_cell_length_a 10.6713(3)
_cell_length_b 10.3971(3)
_cell_length_c 14.7824(3)
_cell_measurement_reflns_used 5449
_cell_measurement_temperature 150.00(10)
_cell_measurement_theta_max 76.5080
_cell_measurement_theta_min 4.1030
_cell_volume 1634.96(7)
_computing_cell_refinement 'CrysAlisPro 1.171.42.73a (Rigaku OD, 2022)'
_computing_data_collection 'CrysAlisPro 1.171.42.73a (Rigaku OD, 2022)'
_computing_data_reduction 'CrysAlisPro 1.171.42.73a (Rigaku OD, 2022)'
_computing_molecular_graphics 'Olex2 1.5 (Dolomanov et al., 2009)'
_computing_publication_material 'Olex2 1.5 (Dolomanov et al., 2009)'
_computing_structure_refinement 'SHELXL 2018/3 (Sheldrick, 2015)'
_computing_structure_solution 'SHELXT 2018/2 (Sheldrick, 2018)'
_diffrn_ambient_environment N~2~
_diffrn_ambient_temperature 150.00(10)
_diffrn_detector 'Hybrid Pixel Array Detector'
_diffrn_detector_area_resol_mean 10.0000
_diffrn_detector_type 'HyPix-Arc 100'
_diffrn_measured_fraction_theta_full 0.997
_diffrn_measured_fraction_theta_max 0.940
_diffrn_measurement_details
; 
List of Runs (angles in degrees, time in seconds): 
 
  # Type    Start    End  Width  t~exp~   \w     \q     \k     \f   Frames 
-------------------------------------------------------------------------- 
  1  \w    -36.00  11.00   0.50    0.19    --  -45.34  85.00-149.00   94 
  2  \w    -67.00 -41.00   0.50    0.19    --  -45.34  85.00-149.00   52 
  3  \w     23.00  49.00   0.50    0.19    --   46.34 -85.00  91.00   52 
  4  \w   -149.00-101.00   0.50    0.19    --  -85.06 -85.00  91.00   96 
  5  \w    -66.00 -32.00   0.50    0.19    --  -85.06  85.00-149.00   68 
  6  \w     47.00  93.00   0.50    0.19    --  109.85 -85.00  91.00   92 
  7  \w    128.00 159.00   0.50    0.19    --  109.85  85.00-149.00   62 
  8  \w    -14.00  28.00   0.50    0.19    --  -45.34  38.00  30.00   84 
  9  \w     -3.00  29.00   0.50    0.19    --  -45.34  38.00 -60.00   64 
 10  \w    -12.00  34.00   0.50    0.19    --  -45.34  38.00  90.00   92 
 11  \w    -41.00 -11.00   0.50    0.19    --  -85.06  61.00 150.00   60 
 12  \w   -142.00-104.00   0.50    0.19    --  -85.06 -77.00 120.00   76 
 13  \w    -45.00 -18.00   0.50    0.19    --  -85.06  61.00  90.00   54 
 14  \w    -44.00 -19.00   0.50    0.19    --  -85.06  61.00  30.00   50 
 15  \w    -38.00 -12.00   0.50    0.19    --  -85.06  61.00 120.00   52 
 16  \w    -41.00 -15.00   0.50    0.19    --  -85.06  61.00 -30.00   52 
 17  \w    -45.00 -20.00   0.50    0.19    --  -85.06  61.00   0.00   50 
 18  \w     30.00  56.00   0.50    0.19    --  100.34 -61.00 150.00   52 
 19  \w     66.00 133.00   0.50    0.19    --  100.34  15.00-180.00  134 
 20  \w     33.00  68.00   0.50    0.19    --  100.34 -77.00-120.00   70 
 21  \w     26.00  51.00   0.50    0.19    --  100.34 -61.00 -60.00   50 
 22  \w     28.00  53.00   0.50    0.19    --  100.34 -61.00 120.00   50 
 23  \w     38.00  63.00   0.50    0.19    --  100.34 -85.00  91.00   50 
 24  \w     30.00  55.00   0.50    0.19    --  100.34 -61.00-120.00   50 
 25  \w     28.00  53.00   0.50    0.19    --  100.34 -61.00  30.00   50 
 26  \w     26.00  51.00   0.50    0.19    --  100.34 -61.00   0.00   50 
 27  \w     44.00  71.00   0.50    0.19    --  109.85 -77.00 150.00   54 
 28  \w     54.00  79.00   0.50    0.19    --  109.85 -95.00-180.00   50 
 29  \w     42.00  80.00   0.50    0.19    --  109.85 -77.00 -90.00   76 
 30  \w     46.00  75.00   0.50    0.19    --  109.85 -77.00-180.00   58 
 31  \w     44.00  71.00   0.50    0.19    --  109.85 -77.00 -30.00   54 
 32  \w     52.00  77.00   0.50    0.19    --  109.85 -77.00-150.00   50 
;
_diffrn_measurement_device 'four-circle diffractometer'
_diffrn_measurement_device_type 'XtaLAB Synergy, Dualflex, HyPix-Arc 100'
_diffrn_measurement_method '\w scans'
_diffrn_orient_matrix_type 'CrysAlisPro convention (1999,Acta A55,543-557)'
_diffrn_orient_matrix_UB_11 0.0868982000
_diffrn_orient_matrix_UB_12 -0.1149612000
_diffrn_orient_matrix_UB_13 -0.0154861000
_diffrn_orient_matrix_UB_21 0.1056629000
_diffrn_orient_matrix_UB_22 0.0635908000
_diffrn_orient_matrix_UB_23 0.0616148000
_diffrn_orient_matrix_UB_31 -0.0477910000
_diffrn_orient_matrix_UB_32 -0.0685980000
_diffrn_orient_matrix_UB_33 0.0829130000
_diffrn_radiation_monochromator mirror
_diffrn_radiation_probe x-ray
_diffrn_radiation_type 'Cu K\a'
_diffrn_radiation_wavelength 1.54184
_diffrn_reflns_av_R_equivalents 0.0308
_diffrn_reflns_av_unetI/netI 0.0287
_diffrn_reflns_Laue_measured_fraction_full 0.997
_diffrn_reflns_Laue_measured_fraction_max 0.940
_diffrn_reflns_limit_h_max 12
_diffrn_reflns_limit_h_min -13
_diffrn_reflns_limit_k_max 10
_diffrn_reflns_limit_k_min -13
_diffrn_reflns_limit_l_max 18
_diffrn_reflns_limit_l_min -15
_diffrn_reflns_number 10751
_diffrn_reflns_point_group_measured_fraction_full 0.997
_diffrn_reflns_point_group_measured_fraction_max 0.940
_diffrn_reflns_theta_full 67.684
_diffrn_reflns_theta_max 77.098
_diffrn_reflns_theta_min 4.156
_diffrn_source 'micro-focus sealed X-ray tube'
_diffrn_source_target Cu
_diffrn_source_type 'PhotonJet (Cu) X-ray Source'
_exptl_absorpt_coefficient_mu 0.908
_exptl_absorpt_correction_T_max 1.00000
_exptl_absorpt_correction_T_min 0.86861
_exptl_absorpt_correction_type multi-scan
_exptl_absorpt_process_details
; 
CrysAlisPro 1.171.42.73a (Rigaku Oxford Diffraction, 2022) 
Empirical absorption correction using spherical harmonics, 
implemented in SCALE3 ABSPACK scaling algorithm. 
;
_exptl_crystal_colour 'clear light colourless'
_exptl_crystal_colour_lustre clear
_exptl_crystal_colour_modifier light
_exptl_crystal_colour_primary colourless
_exptl_crystal_density_diffrn 1.407
_exptl_crystal_description block
_exptl_crystal_F_000 728
_exptl_crystal_preparation 'Crystallised from a saturated solution of nifedipine in 2,2,2-TFE.'
_exptl_crystal_recrystallization_method 'High-throughput screening via the ENaCt protocol using SPT Labtech mosquito.'
_exptl_crystal_size_max 0.51
_exptl_crystal_size_mid 0.45
_exptl_crystal_size_min 0.22
_refine_diff_density_max 0.407
_refine_diff_density_min -0.182
_refine_diff_density_rms 0.047
_refine_ls_extinction_method none
_refine_ls_goodness_of_fit_ref 1.063
_refine_ls_hydrogen_treatment mixed
_refine_ls_matrix_type full
_refine_ls_number_parameters 234
_refine_ls_number_reflns 3255
_refine_ls_number_restraints 0
_refine_ls_restrained_S_all 1.063
_refine_ls_R_factor_all 0.0459
_refine_ls_R_factor_gt 0.0409
_refine_ls_shift/su_max 0.000
_refine_ls_shift/su_mean 0.000
_refine_ls_structure_factor_coef Fsqd
_refine_ls_weighting_details 'w=1/[\s^2^(Fo^2^)+(0.0646P)^2^+0.4924P] where P=(Fo^2^+2Fc^2^)/3'
_refine_ls_weighting_scheme calc
_refine_ls_wR_factor_gt 0.1146
_refine_ls_wR_factor_ref 0.1191
_reflns_Friedel_coverage 0.000
_reflns_number_gt 2857
_reflns_number_total 3255
_reflns_threshold_expression 'I > 2\s(I)'
_cod_data_source_file rm5073sup1.cif
_cod_data_source_block nifedipine
_cod_depositor_comments 'Adding full bibliography for 2312368--2312375.cif.'
_cod_database_code 2312369
_cod_database_fobs_code 2312369
_shelx_shelxl_version_number 2018/3
_chemical_oxdiff_formula 'C H N O'
_shelx_space_group_comment
; 
The symmetry employed for this shelxl refinement is uniquely defined 
by the following loop, which should always be used as a source of 
symmetry information in preference to the above space-group names. 
They are only intended as comments. 
;
_shelx_estimated_absorpt_t_max 0.825
_shelx_estimated_absorpt_t_min 0.655
_olex2_refinement_description
; 
1. Fixed Uiso 
 At 1.2 times of: 
  All C(H) groups 
 At 1.5 times of: 
  All C(H,H,H) groups 
2.a Ternary CH refined with riding coordinates: 
 C9(H9) 
2.b Aromatic/amide H refined with riding coordinates: 
 C15(H15), C13(H13), C14(H14), C12(H12) 
2.c Idealised Me refined as rotating group: 
 C5(H5A,H5B,H5C), C7(H7A,H7B,H7C), C1(H1A,H1B,H1C), C17(H17A,H17B,H17C) 
;
_olex2_exptl_crystal_mounting_method
; 
 'Crystal mounted using inert oil from the encapsulation crystallisation 
technique onto a MiTeGen Kapton micromount.' 
;
_olex2_submission_original_sample_id Nifedipine
_olex2_submission_special_instructions 'No special instructions were received'
_oxdiff_exptl_absorpt_empirical_details
; 
Empirical correction (ABSPACK) includes: 
- Absorption correction using spherical harmonics 
- Frame scaling 
;
_oxdiff_exptl_absorpt_empirical_full_max 1.158
_oxdiff_exptl_absorpt_empirical_full_min 0.831

loop_
_space_group_symop_operation_xyz
'x, y, z'
'-x, y+1/2, -z+1/2'
'-x, -y, -z'
'x, -y-1/2, z-1/2'

loop_
_atom_site_label
_atom_site_type_symbol
_atom_site_fract_x
_atom_site_fract_y
_atom_site_fract_z
_atom_site_U_iso_or_equiv
_atom_site_adp_type
_atom_site_occupancy
_atom_site_site_symmetry_order
_atom_site_calc_flag
_atom_site_refinement_flags_posn
_atom_site_refinement_flags_adp
_atom_site_refinement_flags_occupancy
_atom_site_disorder_assembly
_atom_site_disorder_group
O1 O 0.85954(10) 0.63108(10) 0.47502(7) 0.0328(3) Uani 1 1 d . . . . .
O6 O 0.45792(10) 0.21795(10) 0.53439(7) 0.0338(3) Uani 1 1 d . . . . .
O5 O 0.36857(10) 0.26642(11) 0.66224(7) 0.0334(3) Uani 1 1 d . . . . .
O3 O 0.65613(12) 0.19754(11) 0.39751(7) 0.0399(3) Uani 1 1 d . . . . .
O2 O 0.82414(12) 0.42879(11) 0.43097(7) 0.0414(3) Uani 1 1 d . . . . .
O4 O 0.84788(14) 0.13828(13) 0.38513(8) 0.0497(3) Uani 1 1 d . . . . .
N2 N 0.76153(13) 0.17068(12) 0.43054(8) 0.0312(3) Uani 1 1 d . . . . .
N1 N 0.64230(12) 0.56579(12) 0.69498(9) 0.0301(3) Uani 1 1 d . . . . .
C3 C 0.73353(13) 0.49897(13) 0.56229(9) 0.0242(3) Uani 1 1 d . . . . .
C16 C 0.44858(13) 0.28883(14) 0.60949(10) 0.0262(3) Uani 1 1 d . . . . .
C4 C 0.73096(13) 0.58171(13) 0.63269(9) 0.0262(3) Uani 1 1 d . . . . .
C8 C 0.54623(13) 0.38756(14) 0.61863(9) 0.0248(3) Uani 1 1 d . . . . .
C9 C 0.65446(13) 0.37656(13) 0.55752(9) 0.0236(3) Uani 1 1 d . . . . .
H9 H 0.619027 0.363525 0.493509 0.028 Uiso 1 1 calc R U . . .
C11 C 0.78761(13) 0.16916(14) 0.52987(9) 0.0262(3) Uani 1 1 d . . . . .
C15 C 0.77366(13) 0.24627(14) 0.67908(9) 0.0272(3) Uani 1 1 d . . . . .
H15 H 0.744527 0.307489 0.720271 0.033 Uiso 1 1 calc R U . . .
C2 C 0.81064(13) 0.51403(13) 0.48486(9) 0.0255(3) Uani 1 1 d . . . . .
C10 C 0.73771(13) 0.26035(13) 0.58646(9) 0.0237(3) Uani 1 1 d . . . . .
C6 C 0.54515(13) 0.47827(14) 0.68418(9) 0.0279(3) Uani 1 1 d . . . . .
C13 C 0.89548(14) 0.05700(14) 0.65474(11) 0.0314(3) Uani 1 1 d . . . . .
H13 H 0.946863 -0.012048 0.677787 0.038 Uiso 1 1 calc R U . . .
C14 C 0.84986(14) 0.14695(15) 0.71323(10) 0.0301(3) Uani 1 1 d . . . . .
H14 H 0.870916 0.140379 0.776715 0.036 Uiso 1 1 calc R U . . .
C12 C 0.86516(14) 0.06923(14) 0.56261(10) 0.0297(3) Uani 1 1 d . . . . .
H12 H 0.897210 0.009494 0.521631 0.036 Uiso 1 1 calc R U . . .
C5 C 0.81733(16) 0.69340(15) 0.65628(11) 0.0356(4) Uani 1 1 d . . . . .
H5A H 0.772323 0.774210 0.642974 0.053 Uiso 1 1 calc R U . . .
H5B H 0.890413 0.688560 0.620244 0.053 Uiso 1 1 calc R U . . .
H5C H 0.845456 0.690088 0.720979 0.053 Uiso 1 1 calc R U . . .
C7 C 0.44587(15) 0.49585(18) 0.74968(11) 0.0379(4) Uani 1 1 d . . . . .
H7A H 0.454225 0.428285 0.795995 0.057 Uiso 1 1 calc R U . . .
H7B H 0.362529 0.490500 0.716918 0.057 Uiso 1 1 calc R U . . .
H7C H 0.456080 0.580234 0.778879 0.057 Uiso 1 1 calc R U . . .
C1 C 0.92656(16) 0.64730(17) 0.39480(11) 0.0371(4) Uani 1 1 d . . . . .
H1A H 0.868971 0.633156 0.340728 0.056 Uiso 1 1 calc R U . . .
H1B H 0.995572 0.585019 0.395653 0.056 Uiso 1 1 calc R U . . .
H1C H 0.960662 0.734738 0.393530 0.056 Uiso 1 1 calc R U . . .
C17 C 0.36795(16) 0.11599(17) 0.52002(13) 0.0398(4) Uani 1 1 d . . . . .
H17A H 0.377694 0.075332 0.461178 0.060 Uiso 1 1 calc R U . . .
H17B H 0.282802 0.151111 0.520683 0.060 Uiso 1 1 calc R U . . .
H17C H 0.381888 0.051891 0.568372 0.060 Uiso 1 1 calc R U . . .
H1 H 0.6404(17) 0.6220(19) 0.7408(12) 0.036(5) Uiso 1 1 d . . . . .

loop_
_atom_site_aniso_label
_atom_site_aniso_U_11
_atom_site_aniso_U_22
_atom_site_aniso_U_33
_atom_site_aniso_U_23
_atom_site_aniso_U_13
_atom_site_aniso_U_12
O1 0.0413(6) 0.0260(5) 0.0324(6) 0.0003(4) 0.0103(5) -0.0103(4)
O6 0.0340(6) 0.0301(6) 0.0379(6) -0.0060(4) 0.0064(4) -0.0091(4)
O5 0.0306(6) 0.0342(6) 0.0362(6) 0.0061(5) 0.0077(4) -0.0037(4)
O3 0.0494(7) 0.0364(6) 0.0329(6) -0.0045(5) -0.0024(5) -0.0033(5)
O2 0.0658(8) 0.0269(6) 0.0345(6) -0.0036(5) 0.0225(5) -0.0065(5)
O4 0.0665(8) 0.0501(8) 0.0351(6) -0.0026(5) 0.0195(6) 0.0162(6)
N2 0.0442(8) 0.0215(6) 0.0285(6) -0.0041(5) 0.0075(5) -0.0021(5)
N1 0.0334(7) 0.0290(6) 0.0285(6) -0.0085(5) 0.0069(5) -0.0030(5)
C3 0.0265(7) 0.0203(6) 0.0259(7) 0.0012(5) 0.0026(5) -0.0006(5)
C16 0.0250(7) 0.0241(7) 0.0294(7) 0.0046(6) 0.0014(5) 0.0025(5)
C4 0.0281(7) 0.0226(7) 0.0277(7) -0.0001(5) 0.0024(5) -0.0001(5)
C8 0.0244(7) 0.0249(7) 0.0252(7) 0.0026(5) 0.0027(5) 0.0001(5)
C9 0.0273(7) 0.0208(6) 0.0232(6) -0.0002(5) 0.0039(5) -0.0028(5)
C11 0.0298(7) 0.0221(7) 0.0270(7) 0.0000(5) 0.0052(5) -0.0056(5)
C15 0.0284(7) 0.0270(7) 0.0269(7) 0.0003(6) 0.0057(5) -0.0027(6)
C2 0.0293(7) 0.0222(7) 0.0250(6) 0.0022(5) 0.0012(5) -0.0013(5)
C10 0.0242(6) 0.0206(6) 0.0268(7) 0.0008(5) 0.0056(5) -0.0054(5)
C6 0.0277(7) 0.0289(7) 0.0274(7) -0.0006(6) 0.0037(5) 0.0014(6)
C13 0.0279(7) 0.0243(7) 0.0422(8) 0.0066(6) 0.0042(6) -0.0012(6)
C14 0.0296(7) 0.0323(8) 0.0288(7) 0.0067(6) 0.0041(6) -0.0042(6)
C12 0.0308(7) 0.0209(7) 0.0382(8) -0.0031(6) 0.0078(6) -0.0034(6)
C5 0.0433(9) 0.0283(8) 0.0357(8) -0.0072(6) 0.0054(7) -0.0085(7)
C7 0.0334(8) 0.0438(9) 0.0380(8) -0.0095(7) 0.0119(6) -0.0010(7)
C1 0.0376(8) 0.0384(9) 0.0365(8) 0.0052(7) 0.0107(7) -0.0112(7)
C17 0.0369(9) 0.0318(8) 0.0506(10) -0.0064(7) 0.0021(7) -0.0107(7)

loop_
_atom_type_symbol
_atom_type_description
_atom_type_scat_dispersion_real
_atom_type_scat_dispersion_imag
_atom_type_scat_source
C C 0.0181 0.0091 'International Tables Vol C Tables 4.2.6.8 and 6.1.1.4'
H H 0.0000 0.0000 'International Tables Vol C Tables 4.2.6.8 and 6.1.1.4'
N N 0.0311 0.0180 'International Tables Vol C Tables 4.2.6.8 and 6.1.1.4'
O O 0.0492 0.0322 'International Tables Vol C Tables 4.2.6.8 and 6.1.1.4'

loop_
_geom_angle_atom_site_label_1
_geom_angle_atom_site_label_2
_geom_angle_atom_site_label_3
_geom_angle
_geom_angle_site_symmetry_1
_geom_angle_site_symmetry_3
_geom_angle_publ_flag
C2 O1 C1 114.79(11) . . ?
C16 O6 C17 115.81(12) . . ?
O3 N2 O4 123.38(13) . . ?
O3 N2 C11 119.73(12) . . ?
O4 N2 C11 116.80(13) . . ?
C4 N1 H1 118.9(12) . . ?
C6 N1 C4 123.38(12) . . ?
C6 N1 H1 117.1(12) . . ?
C4 C3 C9 121.43(12) . . ?
C4 C3 C2 125.33(13) . . ?
C2 C3 C9 113.24(11) . . ?
O6 C16 C8 111.27(12) . . ?
O5 C16 O6 121.58(13) . . ?
O5 C16 C8 127.12(14) . . ?
N1 C4 C5 112.14(12) . . ?
C3 C4 N1 119.57(13) . . ?
C3 C4 C5 128.26(13) . . ?
C16 C8 C9 117.41(12) . . ?
C6 C8 C16 120.62(12) . . ?
C6 C8 C9 121.74(12) . . ?
C3 C9 C8 110.61(11) . . ?
C3 C9 H9 108.8 . . ?
C3 C9 C10 109.69(11) . . ?
C8 C9 H9 108.8 . . ?
C8 C9 C10 109.95(11) . . ?
C10 C9 H9 108.8 . . ?
C10 C11 N2 122.60(13) . . ?
C12 C11 N2 114.52(13) . . ?
C12 C11 C10 122.88(13) . . ?
C10 C15 H15 118.6 . . ?
C14 C15 H15 118.6 . . ?
C14 C15 C10 122.82(13) . . ?
O1 C2 C3 115.41(12) . . ?
O2 C2 O1 121.89(13) . . ?
O2 C2 C3 122.60(13) . . ?
C11 C10 C9 127.21(12) . . ?
C11 C10 C15 115.26(13) . . ?
C15 C10 C9 117.46(12) . . ?
N1 C6 C7 114.04(13) . . ?
C8 C6 N1 119.59(12) . . ?
C8 C6 C7 126.37(14) . . ?
C14 C13 H13 120.5 . . ?
C12 C13 H13 120.5 . . ?
C12 C13 C14 119.09(14) . . ?
C15 C14 C13 120.02(14) . . ?
C15 C14 H14 120.0 . . ?
C13 C14 H14 120.0 . . ?
C11 C12 H12 120.1 . . ?
C13 C12 C11 119.90(14) . . ?
C13 C12 H12 120.1 . . ?
C4 C5 H5A 109.5 . . ?
C4 C5 H5B 109.5 . . ?
C4 C5 H5C 109.5 . . ?
H5A C5 H5B 109.5 . . ?
H5A C5 H5C 109.5 . . ?
H5B C5 H5C 109.5 . . ?
C6 C7 H7A 109.5 . . ?
C6 C7 H7B 109.5 . . ?
C6 C7 H7C 109.5 . . ?
H7A C7 H7B 109.5 . . ?
H7A C7 H7C 109.5 . . ?
H7B C7 H7C 109.5 . . ?
O1 C1 H1A 109.5 . . ?
O1 C1 H1B 109.5 . . ?
O1 C1 H1C 109.5 . . ?
H1A C1 H1B 109.5 . . ?
H1A C1 H1C 109.5 . . ?
H1B C1 H1C 109.5 . . ?
O6 C17 H17A 109.5 . . ?
O6 C17 H17B 109.5 . . ?
O6 C17 H17C 109.5 . . ?
H17A C17 H17B 109.5 . . ?
H17A C17 H17C 109.5 . . ?
H17B C17 H17C 109.5 . . ?

loop_
_geom_bond_atom_site_label_1
_geom_bond_atom_site_label_2
_geom_bond_distance
_geom_bond_site_symmetry_2
_geom_bond_publ_flag
O1 C2 1.3367(17) . ?
O1 C1 1.4423(18) . ?
O6 C16 1.3428(18) . ?
O6 C17 1.4347(19) . ?
O5 C16 1.2235(17) . ?
O3 N2 1.2224(18) . ?
O2 C2 1.2079(18) . ?
O4 N2 1.2293(17) . ?
N2 C11 1.4727(18) . ?
N1 C4 1.3813(18) . ?
N1 C6 1.3791(19) . ?
N1 H1 0.90(2) . ?
C3 C4 1.3522(19) . ?
C3 C9 1.5255(19) . ?
C3 C2 1.4700(19) . ?
C16 C8 1.461(2) . ?
C4 C5 1.506(2) . ?
C8 C9 1.5259(18) . ?
C8 C6 1.353(2) . ?
C9 H9 1.0000 . ?
C9 C10 1.5401(19) . ?
C11 C10 1.397(2) . ?
C11 C12 1.391(2) . ?
C15 H15 0.9500 . ?
C15 C10 1.3999(19) . ?
C15 C14 1.385(2) . ?
C6 C7 1.502(2) . ?
C13 H13 0.9500 . ?
C13 C14 1.388(2) . ?
C13 C12 1.381(2) . ?
C14 H14 0.9500 . ?
C12 H12 0.9500 . ?
C5 H5A 0.9800 . ?
C5 H5B 0.9800 . ?
C5 H5C 0.9800 . ?
C7 H7A 0.9800 . ?
C7 H7B 0.9800 . ?
C7 H7C 0.9800 . ?
C1 H1A 0.9800 . ?
C1 H1B 0.9800 . ?
C1 H1C 0.9800 . ?
C17 H17A 0.9800 . ?
C17 H17B 0.9800 . ?
C17 H17C 0.9800 . ?

loop_
_geom_torsion_atom_site_label_1
_geom_torsion_atom_site_label_2
_geom_torsion_atom_site_label_3
_geom_torsion_atom_site_label_4
_geom_torsion
_geom_torsion_site_symmetry_1
_geom_torsion_site_symmetry_2
_geom_torsion_site_symmetry_3
_geom_torsion_site_symmetry_4
_geom_torsion_publ_flag
O6 C16 C8 C9 -12.76(17) . . . . ?
O6 C16 C8 C6 172.67(13) . . . . ?
O5 C16 C8 C9 165.21(13) . . . . ?
O5 C16 C8 C6 -9.4(2) . . . . ?
O3 N2 C11 C10 -39.42(19) . . . . ?
O3 N2 C11 C12 140.19(14) . . . . ?
O4 N2 C11 C10 143.90(14) . . . . ?
O4 N2 C11 C12 -36.49(18) . . . . ?
N2 C11 C10 C9 -2.3(2) . . . . ?
N2 C11 C10 C15 -178.94(12) . . . . ?
N2 C11 C12 C13 -179.43(13) . . . . ?
C3 C9 C10 C11 -101.87(15) . . . . ?
C3 C9 C10 C15 74.66(15) . . . . ?
C16 C8 C9 C3 169.12(11) . . . . ?
C16 C8 C9 C10 -69.58(15) . . . . ?
C16 C8 C6 N1 176.15(13) . . . . ?
C16 C8 C6 C7 -3.9(2) . . . . ?
C4 N1 C6 C8 11.8(2) . . . . ?
C4 N1 C6 C7 -168.13(14) . . . . ?
C4 C3 C9 C8 20.26(18) . . . . ?
C4 C3 C9 C10 -101.19(15) . . . . ?
C4 C3 C2 O1 -15.0(2) . . . . ?
C4 C3 C2 O2 168.53(15) . . . . ?
C8 C9 C10 C11 136.28(14) . . . . ?
C8 C9 C10 C15 -47.19(16) . . . . ?
C9 C3 C4 N1 -9.5(2) . . . . ?
C9 C3 C4 C5 168.72(14) . . . . ?
C9 C3 C2 O1 165.78(12) . . . . ?
C9 C3 C2 O2 -10.7(2) . . . . ?
C9 C8 C6 N1 1.8(2) . . . . ?
C9 C8 C6 C7 -178.24(14) . . . . ?
C2 C3 C4 N1 171.37(13) . . . . ?
C2 C3 C4 C5 -10.4(2) . . . . ?
C2 C3 C9 C8 -160.50(11) . . . . ?
C2 C3 C9 C10 78.04(14) . . . . ?
C10 C11 C12 C13 0.2(2) . . . . ?
C10 C15 C14 C13 0.9(2) . . . . ?
C6 N1 C4 C3 -7.9(2) . . . . ?
C6 N1 C4 C5 173.64(14) . . . . ?
C6 C8 C9 C3 -16.38(18) . . . . ?
C6 C8 C9 C10 104.92(15) . . . . ?
C14 C15 C10 C9 -178.99(13) . . . . ?
C14 C15 C10 C11 -2.0(2) . . . . ?
C14 C13 C12 C11 -1.4(2) . . . . ?
C12 C11 C10 C9 178.08(13) . . . . ?
C12 C11 C10 C15 1.5(2) . . . . ?
C12 C13 C14 C15 0.9(2) . . . . ?
C1 O1 C2 O2 1.2(2) . . . . ?
C1 O1 C2 C3 -175.29(12) . . . . ?
C17 O6 C16 O5 0.5(2) . . . . ?
C17 O6 C16 C8 178.62(12) . . . . ?
